data_7132775
loop_
_publ_author_name
'Huang, Ming-Feng'
'Cao, Li-Hui'
'Zhou, Bin'

_publ_section_title
;
 A solvent-controlled photoresponsive ionic hydrogen-bonded organic
 framework for encryption applications.
;
_journal_issue 25
_journal_name_full 'Chemical communications (Cambridge, England)'
_journal_page_first 3437
_journal_page_last 3440
_journal_paper_doi 10.1039/d4cc00701h
_journal_volume 60
_journal_year 2024
_chemical_formula_moiety 'C26 H16 O12 S4, 2(C4 H9 N O), 2(C14 H16 N4)'
_chemical_formula_sum 'C62 H66 N10 O14 S4'
_chemical_formula_weight 1303.48
_space_group_crystal_system monoclinic
_space_group_IT_number 15
_space_group_name_Hall '-C 2yc'
_space_group_name_H-M_alt 'C 1 2/c 1'
_atom_sites_solution_hydrogens geom
_atom_sites_solution_primary iterative
_audit_creation_date 2024-01-27
_audit_creation_method
;
Olex2 1.5
(compiled 2022.04.07 svn.rca3783a0 for OlexSys, GUI svn.r6498)
;
_audit_update_record
;
2024-02-05 deposited with the CCDC.	2024-02-27 downloaded from the CCDC.
;
_cell_angle_alpha 90
_cell_angle_beta 93.542(4)
_cell_angle_gamma 90
_cell_formula_units_Z 4
_cell_length_a 37.9540(19)
_cell_length_b 10.7480(8)
_cell_length_c 24.5839(8)
_cell_measurement_reflns_used 4947
_cell_measurement_temperature 212.99(10)
_cell_measurement_theta_max 68.6480
_cell_measurement_theta_min 3.5760
_cell_volume 10009.3(10)
_computing_cell_refinement 'CrysAlisPro 1.171.42.49 (Rigaku OD, 2022)'
_computing_data_collection 'CrysAlisPro 1.171.42.49 (Rigaku OD, 2022)'
_computing_data_reduction 'CrysAlisPro 1.171.42.49 (Rigaku OD, 2022)'
_computing_molecular_graphics 'Olex2 1.5 (Dolomanov et al., 2009)'
_computing_publication_material 'Olex2 1.5 (Dolomanov et al., 2009)'
_computing_structure_refinement 'XL  (Sheldrick, 2008)'
_computing_structure_solution 'olex2.solve 1.5 (Bourhis et al., 2015)'
_diffrn_ambient_temperature 213.15
_diffrn_detector_area_resol_mean 10.0000
_diffrn_detector_type HyPix
_diffrn_measured_fraction_theta_full 0.987
_diffrn_measured_fraction_theta_max 0.987
_diffrn_measurement_details
;
List of Runs (angles in degrees, time in seconds):

  # Type    Start    End  Width  t~exp~   \w     \q     \k     \f   Frames
#--------------------------------------------------------------------------
  1  \w   -111.00 -70.00   1.00    0.80    --  -48.42-137.00  48.00   41
  2  \w   -136.00-111.00   1.00    3.00    --  -91.75-137.00  48.00   25
  3  \w   -163.00 -86.00   1.00    3.00    --  -91.75 -99.00   0.00   77
  4  \w   -120.00 -70.00   1.00    0.80    --  -48.42-132.00-134.00   50
  5  \w   -116.00 -91.00   1.00    3.00    --  -91.75-132.00-134.00   25
  6  \w   -161.00 -77.00   1.00    3.00    --  -91.75 -57.00  90.00   84
  7  \w     54.00  99.00   1.00    0.80    --   48.42-137.00  48.00   45
  8  \w     90.00 116.00   1.00    3.00    --  106.65-132.00-134.00   26
  9  \w     54.00 119.00   1.00    3.00    --  106.65-137.00  48.00   65
 10  \w     74.00 106.00   1.00    3.00    --  106.65 -99.00 150.00   32
 11  \w     44.00  70.00   1.00    0.80    --   48.42-132.00-134.00   26
 12  \w     38.00 106.00   1.00    3.00    --  106.65 -99.00-150.00   68
 13  \w     39.00 105.00   1.00    3.00    --  106.65 -77.00-120.00   66
 14  \w     41.00  66.00   1.00    3.00    --  106.65 -57.00-120.00   25
 15  \w     34.00  66.00   1.00    3.00    --  106.65 -57.00 -90.00   32
 16  \w     36.00  89.00   1.00    3.00    --  106.65 -77.00  30.00   53
 17  \w    124.00 173.00   1.00    3.00    --  106.65  38.00 120.00   49
 18  \w    108.00 133.00   1.00    3.00    --  106.65 137.00 111.00   25
 19  \w     92.00 149.00   1.00    3.00    --  106.65 132.00 -65.00   57
 20  \w    -42.00  25.00   1.00    0.80    --  -48.42  38.00-120.00   67
 21  \w    -94.00 -69.00   1.00    0.80    --  -48.42 137.00 111.00   25
 22  \w    -23.00  27.00   1.00    0.80    --  -48.42  19.00 150.00   50
;
_diffrn_measurement_device 'four-circle diffractometer'
_diffrn_measurement_device_type 'XtaLAB Synergy, Dualflex, HyPix'
_diffrn_measurement_method '\w scans'
_diffrn_radiation_type CuK\a
_diffrn_radiation_wavelength 1.54184
_diffrn_reflns_av_R_equivalents 0.0708
_diffrn_reflns_av_unetI/netI 0.0653
_diffrn_reflns_Laue_measured_fraction_full 0.987
_diffrn_reflns_Laue_measured_fraction_max 0.987
_diffrn_reflns_limit_h_max 44
_diffrn_reflns_limit_h_min -44
_diffrn_reflns_limit_k_max 10
_diffrn_reflns_limit_k_min -12
_diffrn_reflns_limit_l_max 29
_diffrn_reflns_limit_l_min -21
_diffrn_reflns_number 31509
_diffrn_reflns_point_group_measured_fraction_full 0.987
_diffrn_reflns_point_group_measured_fraction_max 0.987
_diffrn_reflns_theta_full 66.000
_diffrn_reflns_theta_max 66.000
_diffrn_reflns_theta_min 3.603
_exptl_absorpt_coefficient_mu 1.258
_exptl_absorpt_correction_T_max 1.00000
_exptl_absorpt_correction_T_min 0.37910
_exptl_absorpt_correction_type multi-scan
_exptl_absorpt_process_details
;
CrysAlisPro 1.171.42.49 (Rigaku Oxford Diffraction, 2022)
Empirical absorption correction using spherical harmonics,
implemented in SCALE3 ABSPACK scaling algorithm.
;
_exptl_crystal_colour colourless
_exptl_crystal_colour_primary colourless
_exptl_crystal_density_diffrn 0.865
_exptl_crystal_description needle
_exptl_crystal_F_000 2736
_exptl_crystal_size_max 0.25
_exptl_crystal_size_mid 0.25
_exptl_crystal_size_min 0.23
_refine_diff_density_max 0.473
_refine_diff_density_min -0.361
_refine_diff_density_rms 0.057
_refine_ls_extinction_method none
_refine_ls_goodness_of_fit_ref 1.031
_refine_ls_hydrogen_treatment constr
_refine_ls_matrix_type full
_refine_ls_number_parameters 409
_refine_ls_number_reflns 8619
_refine_ls_number_restraints 6
_refine_ls_restrained_S_all 1.062
_refine_ls_R_factor_all 0.1026
_refine_ls_R_factor_gt 0.0751
_refine_ls_shift/su_max 0.001
_refine_ls_shift/su_mean 0.000
_refine_ls_structure_factor_coef Fsqd
_refine_ls_weighting_details 'w=1/[\s^2^(Fo^2^)+(0.1384P)^2^] where P=(Fo^2^+2Fc^2^)/3'
_refine_ls_weighting_scheme calc
_refine_ls_wR_factor_gt 0.2137
_refine_ls_wR_factor_ref 0.2297
_reflns_Friedel_coverage 0.000
_reflns_number_gt 5553
_reflns_number_total 8619
_reflns_threshold_expression 'I > 2\s(I)'
_cod_data_source_file d4cc00701h2.cif
_cod_data_source_block hmf20221014_sq
_cod_depositor_comments 'Adding full bibliography for 7132775--7132776.cif.'
_cod_original_cell_volume 10009.4(9)
_cod_database_code 7132775
_shelx_shelxl_version_number 2018/3
_shelx_space_group_comment
;
The symmetry employed for this shelxl refinement is uniquely defined
by the following loop, which should always be used as a source of
symmetry information in preference to the above space-group names.
They are only intended as comments.
;
_shelx_estimated_absorpt_t_max 0.761
_shelx_estimated_absorpt_t_min 0.744
_olex2_refinement_description
;
1. Fixed Uiso
 At 1.2 times of:
  All C(H) groups, All N(H,H) groups
 At 1.5 times of:
  All C(H,H,H) groups
2. Restrained distances
 N5-C29
 1.55 with sigma of 0.02
 C31-C29
 1.5 with sigma of 0.02
 C31-C30
 3 with sigma of 0.02
 N5-C29 \\sim N5-C30 \\sim N5-C28
 with sigma of 0.02
3.a Aromatic/amide H refined with riding coordinates:
 C20(H20), C21(H21), C22(H22), C23(H23), C24(H24), C25(H25), C26(H26),
 C27(H27), C4(H4), C9(H9), C10(H10), C13(H13), C16(H16), C17(H17), C18(H18),
 C19(H19)
3.b X=CH2 refined with riding coordinates:
 N1(H1a,H1b), N2(H2a,H2b), N3(H3a,H3b), N4(H4a,H4b)
3.c Idealised Me refined as rotating group:
 C28(H28a,H28b,H28c), C30(H30a,H30b,H30c), C31(H31a,H31b,H31c)
;
_olex2_submission_special_instructions 'No special instructions were received'
_oxdiff_exptl_absorpt_empirical_details
;
Empirical correction (ABSPACK) includes:
- Absorption correction using spherical harmonics
- Frame scaling
;

loop_
_space_group_symop_operation_xyz
'x, y, z'
'-x, y, -z+1/2'
'x+1/2, y+1/2, z'
'-x+1/2, y+1/2, -z+1/2'
'-x, -y, -z'
'x, -y, z-1/2'
'-x+1/2, -y+1/2, -z'
'x+1/2, -y+1/2, z-1/2'

loop_
_atom_site_label
_atom_site_type_symbol
_atom_site_fract_x
_atom_site_fract_y
_atom_site_fract_z
_atom_site_U_iso_or_equiv
_atom_site_adp_type
_atom_site_occupancy
_atom_site_site_symmetry_order
_atom_site_calc_flag
_atom_site_refinement_flags_posn
_atom_site_refinement_flags_adp
_atom_site_refinement_flags_occupancy
_atom_site_disorder_assembly
_atom_site_disorder_group
S1 S -0.37574(2) -0.21164(9) 0.44049(3) 0.0652(3) Uani 1 1 d . . . . .
S2 S -0.64084(2) -0.20947(10) 0.38274(3) 0.0649(3) Uani 1 1 d . . . . .
O1 O -0.63575(7) -0.2896(2) 0.43149(9) 0.0683(7) Uani 1 1 d . . . . .
O2 O -0.38188(7) -0.1076(3) 0.47695(9) 0.0737(7) Uani 1 1 d . . . . .
O3 O -0.34483(6) -0.1925(3) 0.40968(11) 0.0739(7) Uani 1 1 d . . . . .
O4 O -0.66665(6) -0.2628(3) 0.34379(10) 0.0800(8) Uani 1 1 d . . . . .
O5 O -0.37571(7) -0.3308(3) 0.46778(11) 0.0835(8) Uani 1 1 d . . . . .
O6 O -0.64742(8) -0.0818(3) 0.39615(12) 0.0862(8) Uani 1 1 d . . . . .
C1 C -0.60004(8) -0.2128(3) 0.35117(12) 0.0550(8) Uani 1 1 d . . . . .
C3 C -0.41248(8) -0.2142(3) 0.39252(12) 0.0566(8) Uani 1 1 d . . . . .
C6 C -0.53599(8) -0.2157(4) 0.30259(11) 0.0597(9) Uani 1 1 d . . . . .
C7 C -0.46983(8) -0.2138(4) 0.31685(11) 0.0589(9) Uani 1 1 d . . . . .
C8 C -0.50157(8) -0.2155(4) 0.27722(12) 0.0610(9) Uani 1 1 d . . . . .
C20 C -0.41517(11) -0.1233(4) 0.35236(16) 0.0829(12) Uani 1 1 d . . . . .
H20 H -0.397601 -0.062002 0.350700 0.100 Uiso 1 1 calc R . . . .
C21 C -0.59222(11) -0.3080(5) 0.31638(18) 0.0889(13) Uani 1 1 d . . . . .
H21 H -0.608659 -0.372111 0.308962 0.107 Uiso 1 1 calc R . . . .
C22 C -0.46723(11) -0.2987(5) 0.35834(17) 0.0939(15) Uani 1 1 d . . . . .
H22 H -0.485275 -0.357608 0.361583 0.113 Uiso 1 1 calc R . . . .
C23 C -0.43839(12) -0.2989(5) 0.39560(17) 0.0947(15) Uani 1 1 d . . . . .
H23 H -0.436879 -0.359006 0.423435 0.114 Uiso 1 1 calc R . . . .
C24 C -0.44360(11) -0.1234(5) 0.31513(16) 0.0868(13) Uani 1 1 d . . . . .
H24 H -0.445437 -0.061531 0.288058 0.104 Uiso 1 1 calc R . . . .
C25 C -0.56048(11) -0.3094(5) 0.29253(18) 0.0899(14) Uani 1 1 d . . . . .
H25 H -0.555313 -0.374972 0.269019 0.108 Uiso 1 1 calc R . . . .
C26 C -0.57564(13) -0.1242(5) 0.36273(19) 0.1026(17) Uani 1 1 d . . . . .
H26 H -0.580526 -0.059935 0.387081 0.123 Uiso 1 1 calc R . . . .
C27 C -0.54392(12) -0.1265(6) 0.33954(19) 0.1037(17) Uani 1 1 d . . . . .
H27 H -0.527053 -0.065060 0.349228 0.124 Uiso 1 1 calc R . . . .
O7 O -0.23329(6) -0.4666(3) 0.17263(8) 0.0773(8) Uani 1 1 d . . . . .
N5 N -0.20364(18) -0.4672(7) 0.25430(16) 0.186(4) Uani 1 1 d D . . . .
C28 C -0.18060(16) -0.5573(6) 0.2307(2) 0.1131(19) Uani 1 1 d D . . . .
H28A H -0.192931 -0.596413 0.199444 0.170 Uiso 1 1 calc GR . . . .
H28B H -0.173789 -0.620109 0.257609 0.170 Uiso 1 1 calc GR . . . .
H28C H -0.159668 -0.515492 0.219131 0.170 Uiso 1 1 calc GR . . . .
C29 C -0.22727(17) -0.4312(7) 0.21867(19) 0.134(3) Uani 1 1 d D . . . .
C30 C -0.1972(2) -0.4091(9) 0.30723(19) 0.194(4) Uani 1 1 d D . . . .
H30A H -0.196532 -0.472477 0.335367 0.291 Uiso 1 1 calc GR . . . .
H30B H -0.216065 -0.350619 0.313323 0.291 Uiso 1 1 calc GR . . . .
H30C H -0.174857 -0.365346 0.308413 0.291 Uiso 1 1 calc GR . . . .
C31 C -0.2526(2) -0.3155(11) 0.2391(3) 0.221(6) Uani 1 1 d D . . . .
H31A H -0.241051 -0.236532 0.233332 0.332 Uiso 1 1 calc GR . . . .
H31B H -0.256351 -0.325377 0.277556 0.332 Uiso 1 1 calc GR . . . .
H31C H -0.275189 -0.317294 0.218345 0.332 Uiso 1 1 calc GR . . . .
N1 N -0.15371(7) -0.0477(3) 0.43829(10) 0.0605(7) Uani 1 1 d . . . . .
H1A H -0.141970 0.019816 0.432037 0.073 Uiso 1 1 calc R . . . .
H1B H -0.144492 -0.104120 0.460188 0.073 Uiso 1 1 calc R . . . .
N2 N -0.34700(7) -0.8720(3) 0.47796(10) 0.0598(7) Uani 1 1 d . . . . .
H2A H -0.358629 -0.941571 0.479059 0.072 Uiso 1 1 calc R . . . .
H2B H -0.352075 -0.810733 0.499257 0.072 Uiso 1 1 calc R . . . .
N3 N -0.31418(8) -0.9517(3) 0.41209(10) 0.0627(7) Uani 1 1 d . . . . .
H3A H -0.325787 -1.021370 0.413148 0.075 Uiso 1 1 calc R . . . .
H3B H -0.297461 -0.943173 0.389710 0.075 Uiso 1 1 calc R . . . .
N4 N -0.19949(7) 0.0204(3) 0.38153(10) 0.0655(8) Uani 1 1 d . . . . .
H4A H -0.187837 0.088038 0.375168 0.079 Uiso 1 1 calc R . . . .
H4B H -0.220459 0.009027 0.365961 0.079 Uiso 1 1 calc R . . . .
C2 C -0.26320(8) -0.5191(3) 0.43966(10) 0.0511(7) Uani 1 1 d . . . . .
C4 C -0.18771(8) -0.2902(3) 0.43846(11) 0.0519(7) Uani 1 1 d . . . . .
H4 H -0.162961 -0.291271 0.443520 0.062 Uiso 1 1 calc R . . . .
C5 C -0.24327(8) -0.4008(3) 0.43689(11) 0.0523(7) Uani 1 1 d . . . . .
C9 C -0.24790(9) -0.6332(3) 0.42899(12) 0.0581(8) Uani 1 1 d . . . . .
H9 H -0.224087 -0.635799 0.420549 0.070 Uiso 1 1 calc R . . . .
C10 C -0.20651(8) -0.3983(3) 0.44461(11) 0.0530(8) Uani 1 1 d . . . . .
H10 H -0.194339 -0.472046 0.454210 0.064 Uiso 1 1 calc R . . . .
C11 C -0.30175(8) -0.7419(3) 0.44281(11) 0.0539(8) Uani 1 1 d . . . . .
C12 C -0.32190(9) -0.8594(3) 0.44430(12) 0.0560(8) Uani 1 1 d . . . . .
C13 C -0.26664(9) -0.7423(3) 0.43045(12) 0.0606(8) Uani 1 1 d . . . . .
H13 H -0.255527 -0.818043 0.422979 0.073 Uiso 1 1 calc R . . . .
C14 C -0.18545(8) -0.0644(3) 0.41460(11) 0.0561(8) Uani 1 1 d . . . . .
C15 C -0.20511(9) -0.1791(3) 0.42478(11) 0.0543(8) Uani 1 1 d . . . . .
C16 C -0.29869(9) -0.5198(3) 0.45192(13) 0.0589(8) Uani 1 1 d . . . . .
H16 H -0.309869 -0.444197 0.459348 0.071 Uiso 1 1 calc R . . . .
C17 C -0.31747(9) -0.6282(3) 0.45335(12) 0.0599(8) Uani 1 1 d . . . . .
H17 H -0.341327 -0.625874 0.461550 0.072 Uiso 1 1 calc R . . . .
C18 C -0.26048(9) -0.2884(3) 0.42469(13) 0.0627(9) Uani 1 1 d . . . . .
H18 H -0.285264 -0.286942 0.420432 0.075 Uiso 1 1 calc R . . . .
C19 C -0.24215(9) -0.1813(4) 0.41885(14) 0.0637(9) Uani 1 1 d . . . . .
H19 H -0.254490 -0.107122 0.410683 0.076 Uiso 1 1 calc R . . . .

loop_
_atom_site_aniso_label
_atom_site_aniso_U_11
_atom_site_aniso_U_22
_atom_site_aniso_U_33
_atom_site_aniso_U_23
_atom_site_aniso_U_13
_atom_site_aniso_U_12
S1 0.0525(5) 0.0779(6) 0.0622(5) 0.0034(4) -0.0206(4) -0.0046(4)
S2 0.0486(5) 0.0875(7) 0.0602(5) 0.0074(4) 0.0165(4) -0.0004(4)
O1 0.0680(15) 0.0860(18) 0.0524(12) 0.0066(11) 0.0162(11) -0.0070(13)
O2 0.0629(15) 0.0914(19) 0.0646(13) -0.0022(13) -0.0133(11) -0.0064(13)
O3 0.0460(13) 0.0861(18) 0.0875(16) -0.0057(13) -0.0131(12) -0.0051(12)
O4 0.0479(13) 0.127(2) 0.0653(13) 0.0182(14) 0.0037(11) -0.0132(14)
O5 0.0796(18) 0.0841(19) 0.0816(16) 0.0157(14) -0.0354(13) -0.0066(14)
O6 0.0822(19) 0.085(2) 0.0957(18) 0.0072(15) 0.0372(15) 0.0132(15)
C1 0.0430(16) 0.077(2) 0.0454(15) -0.0020(14) 0.0060(12) -0.0019(16)
C3 0.0428(16) 0.078(2) 0.0483(15) 0.0063(15) -0.0071(12) -0.0097(16)
C6 0.0388(16) 0.101(3) 0.0383(14) -0.0027(15) -0.0021(12) -0.0036(17)
C7 0.0371(16) 0.099(3) 0.0401(14) 0.0023(15) -0.0001(12) -0.0010(16)
C8 0.0397(16) 0.102(3) 0.0402(13) 0.0014(16) -0.0035(12) -0.0040(17)
C20 0.062(2) 0.107(3) 0.078(2) 0.019(2) -0.0169(18) -0.020(2)
C21 0.064(2) 0.114(4) 0.091(3) -0.016(3) 0.014(2) -0.025(2)
C22 0.064(2) 0.140(4) 0.075(2) 0.025(2) -0.0173(19) -0.032(3)
C23 0.074(3) 0.134(4) 0.073(2) 0.036(2) -0.022(2) -0.027(3)
C24 0.066(2) 0.123(4) 0.069(2) 0.024(2) -0.0139(18) -0.015(2)
C25 0.062(2) 0.127(4) 0.083(3) -0.031(3) 0.017(2) -0.008(2)
C26 0.078(3) 0.138(5) 0.095(3) -0.043(3) 0.028(2) -0.027(3)
C27 0.074(3) 0.148(5) 0.091(3) -0.040(3) 0.023(2) -0.040(3)
O7 0.0646(15) 0.124(2) 0.0415(12) -0.0106(12) -0.0077(10) -0.0058(14)
N5 0.229(7) 0.273(9) 0.053(2) 0.009(3) -0.018(3) -0.115(7)
C28 0.127(5) 0.137(5) 0.076(3) 0.001(3) 0.008(3) 0.045(4)
C29 0.152(5) 0.186(7) 0.061(3) 0.006(3) -0.012(3) -0.070(5)
C30 0.222(8) 0.304(12) 0.050(3) -0.045(4) -0.035(4) 0.037(8)
C31 0.178(8) 0.359(14) 0.124(5) -0.114(7) -0.020(5) 0.139(9)
N1 0.0491(15) 0.0720(19) 0.0595(14) 0.0070(13) -0.0047(12) -0.0018(13)
N2 0.0573(16) 0.0711(19) 0.0516(13) -0.0040(12) 0.0084(12) -0.0032(14)
N3 0.0626(17) 0.0720(19) 0.0534(14) -0.0066(13) 0.0038(12) -0.0095(14)
N4 0.0548(16) 0.080(2) 0.0601(15) 0.0185(14) -0.0056(12) -0.0022(14)
C2 0.0527(17) 0.064(2) 0.0357(13) 0.0015(12) -0.0036(12) 0.0014(15)
C4 0.0469(16) 0.066(2) 0.0419(14) -0.0022(13) -0.0045(12) 0.0044(15)
C5 0.0470(17) 0.071(2) 0.0391(13) -0.0003(13) 0.0001(12) 0.0041(15)
C9 0.0479(18) 0.071(2) 0.0547(16) -0.0049(15) -0.0002(13) 0.0027(16)
C10 0.0515(18) 0.065(2) 0.0414(14) -0.0012(13) -0.0044(12) 0.0084(15)
C11 0.0543(18) 0.072(2) 0.0355(13) 0.0005(13) 0.0005(12) 0.0013(16)
C12 0.0546(19) 0.069(2) 0.0434(15) 0.0029(14) -0.0061(13) -0.0011(16)
C13 0.062(2) 0.063(2) 0.0560(17) -0.0054(15) 0.0007(15) 0.0078(17)
C14 0.0499(18) 0.074(2) 0.0444(15) 0.0040(14) 0.0001(13) 0.0041(16)
C15 0.0533(18) 0.068(2) 0.0413(14) 0.0053(13) 0.0019(12) 0.0024(16)
C16 0.0548(19) 0.064(2) 0.0576(17) 0.0003(15) 0.0047(14) 0.0038(16)
C17 0.0512(19) 0.076(2) 0.0536(17) 0.0013(15) 0.0090(14) 0.0006(17)
C18 0.0466(18) 0.074(2) 0.0667(19) 0.0125(16) -0.0019(15) 0.0052(17)
C19 0.0511(19) 0.071(2) 0.0690(19) 0.0114(17) 0.0029(15) 0.0076(17)

loop_
_atom_type_symbol
_atom_type_description
_atom_type_scat_dispersion_real
_atom_type_scat_dispersion_imag
_atom_type_scat_source
C C 0.0181 0.0091 'International Tables Vol C Tables 4.2.6.8 and 6.1.1.4'
H H 0.0000 0.0000 'International Tables Vol C Tables 4.2.6.8 and 6.1.1.4'
N N 0.0311 0.0180 'International Tables Vol C Tables 4.2.6.8 and 6.1.1.4'
O O 0.0492 0.0322 'International Tables Vol C Tables 4.2.6.8 and 6.1.1.4'
S S 0.3331 0.5567 'International Tables Vol C Tables 4.2.6.8 and 6.1.1.4'

loop_
_geom_angle_atom_site_label_1
_geom_angle_atom_site_label_2
_geom_angle_atom_site_label_3
_geom_angle
_geom_angle_site_symmetry_1
_geom_angle_site_symmetry_3
_geom_angle_publ_flag
O2 S1 C3 105.77(16) . . ?
O3 S1 O2 112.15(15) . . ?
O3 S1 C3 106.48(15) . . ?
O5 S1 O2 112.89(16) . . ?
O5 S1 O3 112.99(17) . . ?
O5 S1 C3 105.86(16) . . ?
O1 S2 C1 105.60(15) . . ?
O4 S2 O1 110.80(16) . . ?
O4 S2 C1 106.03(15) . . ?
O6 S2 O1 112.72(16) . . ?
O6 S2 O4 114.24(19) . . ?
O6 S2 C1 106.75(16) . . ?
C21 C1 S2 120.9(3) . . ?
C26 C1 S2 120.1(3) . . ?
C26 C1 C21 119.0(3) . . ?
C20 C3 S1 118.9(3) . . ?
C23 C3 S1 121.4(3) . . ?
C23 C3 C20 119.6(3) . . ?
C25 C6 C8 121.8(3) . . ?
C27 C6 C8 121.0(3) . . ?
C27 C6 C25 117.2(3) . . ?
C22 C7 C8 119.6(3) . . ?
C22 C7 C24 118.0(3) . . ?
C24 C7 C8 122.3(3) . . ?
C6 C8 C7 114.8(2) . . ?
C8 C8 C6 123.4(4) 2_455 . ?
C8 C8 C7 121.7(4) 2_455 . ?
C24 C20 C3 119.6(4) . . ?
C25 C21 C1 120.1(4) . . ?
C7 C22 C23 120.9(4) . . ?
C3 C23 C22 120.8(4) . . ?
C20 C24 C7 120.9(4) . . ?
C21 C25 C6 120.9(4) . . ?
C1 C26 C27 120.8(4) . . ?
C26 C27 C6 121.8(4) . . ?
C28 N5 C30 125.1(6) . . ?
C29 N5 C28 110.1(5) . . ?
C29 N5 C30 123.9(8) . . ?
O7 C29 N5 129.5(7) . . ?
O7 C29 C31 116.1(6) . . ?
N5 C29 C31 114.4(5) . . ?
C9 C2 C5 121.8(3) . . ?
C9 C2 C16 117.1(3) . . ?
C16 C2 C5 121.1(3) . . ?
C10 C4 C15 120.5(3) . . ?
C10 C5 C2 121.2(3) . . ?
C10 C5 C18 117.5(3) . . ?
C18 C5 C2 121.2(3) . . ?
C13 C9 C2 121.7(3) . . ?
C4 C10 C5 121.4(3) . . ?
C13 C11 C12 120.6(3) . . ?
C13 C11 C17 118.2(3) . . ?
C17 C11 C12 121.2(3) . . ?
N2 C12 N3 120.1(3) . . ?
N2 C12 C11 120.2(3) . . ?
N3 C12 C11 119.7(3) . . ?
C9 C13 C11 120.7(3) . . ?
N1 C14 C15 119.9(3) . . ?
N4 C14 N1 120.3(3) . . ?
N4 C14 C15 119.8(3) . . ?
C4 C15 C14 121.4(3) . . ?
C4 C15 C19 117.8(3) . . ?
C19 C15 C14 120.8(3) . . ?
C17 C16 C2 121.4(3) . . ?
C16 C17 C11 120.9(3) . . ?
C19 C18 C5 121.3(3) . . ?
C18 C19 C15 121.3(3) . . ?

loop_
_geom_bond_atom_site_label_1
_geom_bond_atom_site_label_2
_geom_bond_distance
_geom_bond_site_symmetry_2
_geom_bond_publ_flag
S1 O2 1.461(3) . ?
S1 O3 1.450(3) . ?
S1 O5 1.446(3) . ?
S1 C3 1.770(3) . ?
S2 O1 1.479(2) . ?
S2 O4 1.446(3) . ?
S2 O6 1.437(3) . ?
S2 C1 1.775(3) . ?
C1 C21 1.378(6) . ?
C1 C26 1.346(6) . ?
C3 C20 1.388(5) . ?
C3 C23 1.346(5) . ?
C6 C8 1.482(4) . ?
C6 C25 1.382(6) . ?
C6 C27 1.367(6) . ?
C7 C8 1.502(4) . ?
C7 C22 1.367(6) . ?
C7 C24 1.394(6) . ?
C8 C8 1.351(6) 2_455 ?
C20 C24 1.371(5) . ?
C21 C25 1.372(5) . ?
C22 C23 1.383(6) . ?
C26 C27 1.363(6) . ?
O7 C29 1.202(5) . ?
N5 C28 1.450(8) . ?
N5 C29 1.274(7) . ?
N5 C30 1.450(7) . ?
C29 C31 1.669(9) . ?
N1 C14 1.318(4) . ?
N2 C12 1.307(4) . ?
N3 C12 1.314(4) . ?
N4 C14 1.313(4) . ?
C2 C5 1.483(5) . ?
C2 C9 1.389(5) . ?
C2 C16 1.398(4) . ?
C4 C10 1.376(5) . ?
C4 C15 1.396(5) . ?
C5 C10 1.397(4) . ?
C5 C18 1.397(5) . ?
C9 C13 1.373(5) . ?
C11 C12 1.478(5) . ?
C11 C13 1.385(5) . ?
C11 C17 1.391(5) . ?
C14 C15 1.470(5) . ?
C15 C19 1.405(5) . ?
C16 C17 1.367(5) . ?
C18 C19 1.357(5) . ?

loop_
_geom_torsion_atom_site_label_1
_geom_torsion_atom_site_label_2
_geom_torsion_atom_site_label_3
_geom_torsion_atom_site_label_4
_geom_torsion
_geom_torsion_site_symmetry_1
_geom_torsion_site_symmetry_2
_geom_torsion_site_symmetry_3
_geom_torsion_site_symmetry_4
_geom_torsion_publ_flag
S1 C3 C20 C24 -179.5(4) . . . . ?
S1 C3 C23 C22 179.0(4) . . . . ?
S2 C1 C21 C25 -179.7(4) . . . . ?
S2 C1 C26 C27 178.9(4) . . . . ?
O1 S2 C1 C21 83.8(3) . . . . ?
O1 S2 C1 C26 -93.6(4) . . . . ?
O2 S1 C3 C20 73.4(3) . . . . ?
O2 S1 C3 C23 -103.8(4) . . . . ?
O3 S1 C3 C20 -46.1(4) . . . . ?
O3 S1 C3 C23 136.7(4) . . . . ?
O4 S2 C1 C21 -33.9(4) . . . . ?
O4 S2 C1 C26 148.7(4) . . . . ?
O5 S1 C3 C20 -166.6(3) . . . . ?
O5 S1 C3 C23 16.2(4) . . . . ?
O6 S2 C1 C21 -156.1(3) . . . . ?
O6 S2 C1 C26 26.6(4) . . . . ?
C1 C21 C25 C6 -0.4(7) . . . . ?
C1 C26 C27 C6 2.1(9) . . . . ?
C3 C20 C24 C7 -0.3(7) . . . . ?
C7 C22 C23 C3 1.2(8) . . . . ?
C8 C6 C25 C21 -180.0(4) . . . . ?
C8 C6 C27 C26 179.1(5) . . . . ?
C8 C7 C22 C23 -179.6(4) . . . . ?
C8 C7 C24 C20 179.1(4) . . . . ?
C20 C3 C23 C22 1.8(7) . . . . ?
C21 C1 C26 C27 1.5(8) . . . . ?
C22 C7 C8 C6 50.9(5) . . . . ?
C22 C7 C8 C8 -129.7(3) . . . 2_455 ?
C22 C7 C24 C20 3.2(7) . . . . ?
C23 C3 C20 C24 -2.2(7) . . . . ?
C24 C7 C8 C6 -124.9(4) . . . . ?
C24 C7 C8 C8 54.4(4) . . . 2_455 ?
C24 C7 C22 C23 -3.6(7) . . . . ?
C25 C6 C8 C7 -121.9(4) . . . . ?
C25 C6 C8 C8 58.8(4) . . . 2_455 ?
C25 C6 C27 C26 -4.6(7) . . . . ?
C26 C1 C21 C25 -2.3(7) . . . . ?
C27 C6 C8 C7 54.3(5) . . . . ?
C27 C6 C8 C8 -125.1(4) . . . 2_455 ?
C27 C6 C25 C21 3.8(7) . . . . ?
C28 N5 C29 O7 4.8(10) . . . . ?
C28 N5 C29 C31 -173.4(7) . . . . ?
C30 N5 C29 O7 174.5(7) . . . . ?
C30 N5 C29 C31 -3.7(10) . . . . ?
N1 C14 C15 C4 -27.6(4) . . . . ?
N1 C14 C15 C19 155.0(3) . . . . ?
N4 C14 C15 C4 151.8(3) . . . . ?
N4 C14 C15 C19 -25.6(4) . . . . ?
C2 C5 C10 C4 175.6(2) . . . . ?
C2 C5 C18 C19 -175.9(3) . . . . ?
C2 C9 C13 C11 -0.1(5) . . . . ?
C2 C16 C17 C11 0.3(5) . . . . ?
C4 C15 C19 C18 -1.8(5) . . . . ?
C5 C2 C9 C13 -178.6(3) . . . . ?
C5 C2 C16 C17 178.5(3) . . . . ?
C5 C18 C19 C15 0.1(5) . . . . ?
C9 C2 C5 C10 -25.3(4) . . . . ?
C9 C2 C5 C18 152.6(3) . . . . ?
C9 C2 C16 C17 0.0(4) . . . . ?
C10 C4 C15 C14 -176.0(3) . . . . ?
C10 C4 C15 C19 1.4(4) . . . . ?
C10 C5 C18 C19 2.0(5) . . . . ?
C12 C11 C13 C9 179.9(3) . . . . ?
C12 C11 C17 C16 180.0(3) . . . . ?
C13 C11 C12 N2 148.1(3) . . . . ?
C13 C11 C12 N3 -31.1(4) . . . . ?
C13 C11 C17 C16 -0.5(4) . . . . ?
C14 C15 C19 C18 175.7(3) . . . . ?
C15 C4 C10 C5 0.7(4) . . . . ?
C16 C2 C5 C10 156.3(3) . . . . ?
C16 C2 C5 C18 -25.8(4) . . . . ?
C16 C2 C9 C13 -0.1(4) . . . . ?
C17 C11 C12 N2 -32.4(4) . . . . ?
C17 C11 C12 N3 148.4(3) . . . . ?
C17 C11 C13 C9 0.4(4) . . . . ?
C18 C5 C10 C4 -2.4(4) . . . . ?
